data_7230320
loop_
_publ_author_name
'Sugiyama, Haruki'
'Uekusa, Hidehiro'

_publ_section_title
;
 Relationship between crystal structures and photochromic properties of
 N-salicylideneaminopyridine derivatives
;
_journal_issue 15
_journal_name_full CrystEngComm
_journal_page_first 2144
_journal_paper_doi 10.1039/C8CE00003D
_journal_volume 20
_journal_year 2018
_chemical_compound_source non-photochromic
_chemical_formula_moiety 'C13 H11 Cl N2 O'
_chemical_formula_sum 'C13 H11 Cl N2 O'
_chemical_formula_weight 246.69
_chemical_name_common 5Cl-5Me3SAP
_chemical_name_systematic 4-chloro-6-[(E)-3-pyridylimino-5-methyl]phenol
_space_group_crystal_system triclinic
_space_group_IT_number 2
_space_group_name_Hall '-P 1'
_space_group_name_H-M_alt 'P -1'
_symmetry_space_group_name_Hall '-P 1'
_symmetry_space_group_name_H-M 'P -1'
_atom_sites_solution_hydrogens geom
_atom_sites_solution_primary direct
_atom_sites_solution_secondary difmap
_audit_creation_method SHELXL-2018/1
_audit_update_record
;
2017-12-30 deposited with the CCDC.
2018-03-20 downloaded from the CCDC.
;
_cell_angle_alpha 93.793(7)
_cell_angle_beta 93.656(7)
_cell_angle_gamma 99.044(7)
_cell_formula_units_Z 2
_cell_length_a 5.8388(13)
_cell_length_b 7.4762(17)
_cell_length_c 13.369(3)
_cell_measurement_reflns_used 6067
_cell_measurement_temperature 293(2)
_cell_measurement_theta_max 27.482
_cell_measurement_theta_min 3.058
_cell_volume 573.4(2)
_computing_cell_refinement 'CrystalClear-SM Expert 2.0'
_computing_data_collection 'CrystalClear-SM Expert 2.0'
_computing_data_reduction 'CrystalClear-SM Expert 2.0'
_computing_structure_refinement 'SHELXL-2018/1 (Sheldrick, 2018)'
_computing_structure_solution 'SHELXS-97(Sheldrick, 1990)'
_diffrn_ambient_temperature 293(2)
_diffrn_detector_area_resol_mean 13.6612
_diffrn_measured_fraction_theta_full 0.999
_diffrn_measured_fraction_theta_max 0.998
_diffrn_measurement_device_type 'RIGAKU XtaLAB mini'
_diffrn_measurement_method \w-scan
_diffrn_radiation_type MoK\a
_diffrn_radiation_wavelength 0.71075
_diffrn_reflns_av_R_equivalents 0.0164
_diffrn_reflns_av_unetI/netI 0.0196
_diffrn_reflns_Laue_measured_fraction_full 0.999
_diffrn_reflns_Laue_measured_fraction_max 0.998
_diffrn_reflns_limit_h_max 7
_diffrn_reflns_limit_h_min -7
_diffrn_reflns_limit_k_max 9
_diffrn_reflns_limit_k_min -9
_diffrn_reflns_limit_l_max 17
_diffrn_reflns_limit_l_min -17
_diffrn_reflns_number 6067
_diffrn_reflns_point_group_measured_fraction_full 0.999
_diffrn_reflns_point_group_measured_fraction_max 0.998
_diffrn_reflns_theta_full 25.242
_diffrn_reflns_theta_max 27.482
_diffrn_reflns_theta_min 3.058
_diffrn_source 'sealed tube with SHINE monochrometor X-ray'
_exptl_absorpt_coefficient_mu 0.316
_exptl_absorpt_correction_T_max 0.943
_exptl_absorpt_correction_T_min 0.830
_exptl_absorpt_correction_type multi-scan
_exptl_absorpt_process_details 'Abscor T.Higashi RIGAKU'
_exptl_crystal_colour yellow
_exptl_crystal_density_diffrn 1.429
_exptl_crystal_description prizm
_exptl_crystal_F_000 256
_exptl_crystal_recrystallization_method 'Re-crystallisation from solvent: methanol'
_exptl_crystal_size_max 0.235
_exptl_crystal_size_mid 0.235
_exptl_crystal_size_min 0.187
_refine_diff_density_max 0.168
_refine_diff_density_min -0.303
_refine_diff_density_rms 0.063
_refine_ls_extinction_method none
_refine_ls_goodness_of_fit_ref 1.055
_refine_ls_hydrogen_treatment constr
_refine_ls_matrix_type full
_refine_ls_number_parameters 156
_refine_ls_number_reflns 2634
_refine_ls_number_restraints 0
_refine_ls_restrained_S_all 1.055
_refine_ls_R_factor_all 0.0518
_refine_ls_R_factor_gt 0.0418
_refine_ls_shift/su_max 0.000
_refine_ls_shift/su_mean 0.000
_refine_ls_structure_factor_coef Fsqd
_refine_ls_weighting_details 'w=1/[\s^2^(Fo^2^)+(0.0618P)^2^+0.1268P] where P=(Fo^2^+2Fc^2^)/3'
_refine_ls_weighting_scheme calc
_refine_ls_wR_factor_gt 0.1126
_refine_ls_wR_factor_ref 0.1196
_reflns_Friedel_coverage 0.000
_reflns_number_gt 2162
_reflns_number_total 2634
_reflns_threshold_expression 'I > 2\s(I)'
_cod_data_source_file c8ce00003d2.cif
_cod_data_source_block shelx_CCDC5
_cod_depositor_comments 'Adding full bibliography for 7230315--7230335.cif.'
_cod_database_code 7230320
_shelx_shelxl_version_number 2018/1
_shelx_space_group_comment
; 
The symmetry employed for this shelxl refinement is uniquely defined 
by the following loop, which should always be used as a source of 
symmetry information in preference to the above space-group names. 
They are only intended as comments. 
;
_shelx_estimated_absorpt_t_min 0.929
_shelx_estimated_absorpt_t_max 0.943

loop_
_space_group_symop_operation_xyz
'x, y, z'
'-x, -y, -z'

loop_
_atom_site_label
_atom_site_type_symbol
_atom_site_fract_x
_atom_site_fract_y
_atom_site_fract_z
_atom_site_U_iso_or_equiv
_atom_site_adp_type
_atom_site_occupancy
_atom_site_site_symmetry_order
_atom_site_calc_flag
_atom_site_refinement_flags_posn
_atom_site_refinement_flags_adp
Cl1 Cl 0.18521(8) 0.27542(7) 0.05649(3) 0.05997(19) Uani 1 1 d . .
O1 O 0.8608(2) 0.41991(19) 0.40732(9) 0.0535(3) Uani 1 1 d . .
H1 H 0.804919 0.378879 0.457398 0.080 Uiso 1 1 calc R U
N1 N 0.5292(2) 0.26326(17) 0.51394(9) 0.0375(3) Uani 1 1 d . .
N2 N 0.1575(3) 0.0665(2) 0.70734(11) 0.0568(4) Uani 1 1 d . .
C1 C 0.7006(3) 0.3838(2) 0.32840(11) 0.0375(3) Uani 1 1 d . .
C2 C 0.7652(3) 0.4340(2) 0.23486(12) 0.0450(4) Uani 1 1 d . .
H2 H 0.916588 0.490345 0.228098 0.054 Uiso 1 1 calc R U
C3 C 0.6081(3) 0.4014(2) 0.15200(12) 0.0442(4) Uani 1 1 d . .
H3 H 0.652782 0.435772 0.089600 0.053 Uiso 1 1 calc R U
C4 C 0.3838(3) 0.3174(2) 0.16215(11) 0.0403(3) Uani 1 1 d . .
C5 C 0.3147(3) 0.2653(2) 0.25338(11) 0.0392(3) Uani 1 1 d . .
H5 H 0.163090 0.208215 0.258849 0.047 Uiso 1 1 calc R U
C6 C 0.4728(2) 0.29819(19) 0.33835(11) 0.0339(3) Uani 1 1 d . .
C7 C 0.3956(3) 0.2401(2) 0.43338(11) 0.0377(3) Uani 1 1 d . .
H7 H 0.242506 0.183723 0.435828 0.045 Uiso 1 1 calc R U
C8 C 0.4506(2) 0.20297(19) 0.60603(11) 0.0342(3) Uani 1 1 d . .
C9 C 0.2242(3) 0.1265(3) 0.62046(12) 0.0509(4) Uani 1 1 d . .
H9 H 0.112869 0.116403 0.566560 0.061 Uiso 1 1 calc R U
C10 C 0.3176(3) 0.0864(2) 0.78429(12) 0.0467(4) Uani 1 1 d . .
H10 H 0.272409 0.043804 0.844995 0.056 Uiso 1 1 calc R U
C11 C 0.5464(3) 0.1660(2) 0.78021(11) 0.0387(3) Uani 1 1 d . .
C12 C 0.6116(3) 0.2233(2) 0.68807(11) 0.0369(3) Uani 1 1 d . .
H12 H 0.764637 0.275781 0.681432 0.044 Uiso 1 1 calc R U
C13 C 0.7152(3) 0.1887(3) 0.87148(13) 0.0560(5) Uani 1 1 d . .
H13A H 0.643232 0.127135 0.925017 0.084 Uiso 1 1 calc R U
H13B H 0.759314 0.315566 0.892094 0.084 Uiso 1 1 calc R U
H13C H 0.850836 0.137902 0.855679 0.084 Uiso 1 1 calc R U

loop_
_atom_site_aniso_label
_atom_site_aniso_U_11
_atom_site_aniso_U_22
_atom_site_aniso_U_33
_atom_site_aniso_U_23
_atom_site_aniso_U_13
_atom_site_aniso_U_12
Cl1 0.0612(3) 0.0789(4) 0.0357(2) 0.0113(2) -0.01062(18) 0.0016(2)
O1 0.0369(6) 0.0778(9) 0.0396(6) 0.0050(6) -0.0028(5) -0.0076(6)
N1 0.0370(7) 0.0431(7) 0.0312(6) 0.0028(5) 0.0035(5) 0.0027(5)
N2 0.0452(8) 0.0760(11) 0.0439(8) 0.0091(7) 0.0075(6) -0.0102(7)
C1 0.0343(7) 0.0408(8) 0.0360(7) 0.0004(6) 0.0011(6) 0.0039(6)
C2 0.0379(8) 0.0525(9) 0.0428(9) 0.0067(7) 0.0083(7) -0.0019(7)
C3 0.0511(9) 0.0471(9) 0.0348(8) 0.0090(6) 0.0096(7) 0.0042(7)
C4 0.0446(8) 0.0426(8) 0.0327(7) 0.0046(6) -0.0016(6) 0.0055(7)
C5 0.0349(7) 0.0446(8) 0.0364(8) 0.0072(6) 0.0000(6) 0.0004(6)
C6 0.0341(7) 0.0344(7) 0.0329(7) 0.0034(5) 0.0027(5) 0.0044(6)
C7 0.0330(7) 0.0425(8) 0.0364(8) 0.0061(6) 0.0025(6) 0.0013(6)
C8 0.0355(7) 0.0343(7) 0.0320(7) 0.0004(5) 0.0035(6) 0.0034(6)
C9 0.0401(9) 0.0704(11) 0.0364(8) 0.0034(8) 0.0002(7) -0.0075(8)
C10 0.0524(10) 0.0513(9) 0.0370(8) 0.0085(7) 0.0112(7) 0.0048(8)
C11 0.0451(8) 0.0386(8) 0.0332(7) 0.0013(6) 0.0021(6) 0.0106(6)
C12 0.0352(7) 0.0384(8) 0.0363(7) 0.0022(6) 0.0016(6) 0.0045(6)
C13 0.0619(11) 0.0693(12) 0.0362(9) 0.0078(8) -0.0047(8) 0.0106(9)

loop_
_atom_type_symbol
_atom_type_description
_atom_type_scat_dispersion_real
_atom_type_scat_dispersion_imag
_atom_type_scat_source
C C 0.0033 0.0016 'International Tables Vol C Tables 4.2.6.8 and 6.1.1.4'
H H 0.0000 0.0000 'International Tables Vol C Tables 4.2.6.8 and 6.1.1.4'
O O 0.0106 0.0060 'International Tables Vol C Tables 4.2.6.8 and 6.1.1.4'
N N 0.0061 0.0033 'International Tables Vol C Tables 4.2.6.8 and 6.1.1.4'
Cl Cl 0.1484 0.1585 'International Tables Vol C Tables 4.2.6.8 and 6.1.1.4'

loop_
_geom_angle_atom_site_label_1
_geom_angle_atom_site_label_2
_geom_angle_atom_site_label_3
_geom_angle
C1 O1 H1 109.5
C7 N1 C8 121.55(13)
C10 N2 C9 117.39(14)
O1 C1 C2 118.43(14)
O1 C1 C6 122.04(13)
C2 C1 C6 119.53(14)
C3 C2 C1 120.79(14)
C3 C2 H2 119.6
C1 C2 H2 119.6
C2 C3 C4 119.51(14)
C2 C3 H3 120.2
C4 C3 H3 120.2
C5 C4 C3 121.14(14)
C5 C4 Cl1 119.54(12)
C3 C4 Cl1 119.32(12)
C4 C5 C6 119.90(14)
C4 C5 H5 120.0
C6 C5 H5 120.0
C5 C6 C1 119.13(13)
C5 C6 C7 118.66(13)
C1 C6 C7 122.20(13)
N1 C7 C6 122.55(13)
N1 C7 H7 118.7
C6 C7 H7 118.7
C12 C8 C9 117.39(14)
C12 C8 N1 117.53(13)
C9 C8 N1 125.07(13)
N2 C9 C8 123.52(15)
N2 C9 H9 118.2
C8 C9 H9 118.2
N2 C10 C11 124.46(15)
N2 C10 H10 117.8
C11 C10 H10 117.8
C10 C11 C12 116.73(14)
C10 C11 C13 121.24(15)
C12 C11 C13 122.03(15)
C8 C12 C11 120.45(14)
C8 C12 H12 119.8
C11 C12 H12 119.8
C11 C13 H13A 109.5
C11 C13 H13B 109.5
H13A C13 H13B 109.5
C11 C13 H13C 109.5
H13A C13 H13C 109.5
H13B C13 H13C 109.5

loop_
_geom_bond_atom_site_label_1
_geom_bond_atom_site_label_2
_geom_bond_distance
Cl1 C4 1.7482(16)
O1 C1 1.3487(18)
O1 H1 0.8200
N1 C7 1.2745(19)
N1 C8 1.4179(19)
N2 C10 1.330(2)
N2 C9 1.332(2)
C1 C2 1.387(2)
C1 C6 1.401(2)
C2 C3 1.376(2)
C2 H2 0.9300
C3 C4 1.380(2)
C3 H3 0.9300
C4 C5 1.370(2)
C5 C6 1.400(2)
C5 H5 0.9300
C6 C7 1.446(2)
C7 H7 0.9300
C8 C12 1.383(2)
C8 C9 1.386(2)
C9 H9 0.9300
C10 C11 1.380(2)
C10 H10 0.9300
C11 C12 1.387(2)
C11 C13 1.502(2)
C12 H12 0.9300
C13 H13A 0.9600
C13 H13B 0.9600
C13 H13C 0.9600

loop_
_geom_hbond_atom_site_label_D
_geom_hbond_atom_site_label_H
_geom_hbond_atom_site_label_A
_geom_hbond_distance_DH
_geom_hbond_distance_HA
_geom_hbond_distance_DA
_geom_hbond_angle_DHA
_geom_hbond_site_symmetry_A
_geom_hbond_publ_flag
O1 H1 N1 0.82 1.93 2.6480(17) 146.2 . yes
C5 H5 N2 0.93 2.64 3.498(2) 154.5 2_556 yes

loop_
_geom_torsion_atom_site_label_1
_geom_torsion_atom_site_label_2
_geom_torsion_atom_site_label_3
_geom_torsion_atom_site_label_4
_geom_torsion
O1 C1 C2 C3 -179.58(14)
C6 C1 C2 C3 0.3(2)
C1 C2 C3 C4 -0.2(3)
C2 C3 C4 C5 -0.2(3)
C2 C3 C4 Cl1 -179.72(12)
C3 C4 C5 C6 0.4(2)
Cl1 C4 C5 C6 179.91(11)
C4 C5 C6 C1 -0.2(2)
C4 C5 C6 C7 -179.40(14)
O1 C1 C6 C5 179.77(14)
C2 C1 C6 C5 -0.1(2)
O1 C1 C6 C7 -1.1(2)
C2 C1 C6 C7 179.04(14)
C8 N1 C7 C6 -179.14(13)
C5 C6 C7 N1 179.26(14)
C1 C6 C7 N1 0.1(2)
C7 N1 C8 C12 175.92(13)
C7 N1 C8 C9 -4.6(2)
C10 N2 C9 C8 1.7(3)
C12 C8 C9 N2 -2.5(3)
N1 C8 C9 N2 178.05(16)
C9 N2 C10 C11 0.6(3)
N2 C10 C11 C12 -2.0(3)
N2 C10 C11 C13 178.03(16)
C9 C8 C12 C11 0.9(2)
N1 C8 C12 C11 -179.54(13)
C10 C11 C12 C8 1.1(2)
C13 C11 C12 C8 -178.90(14)
